data_4084260
loop_
_publ_author_name
'So, Shiu-Chun'
'Cheung, Wai-Man'
'Wang, Guo-Cang'
'Kwan Huang, Enrique'
'Lau, Man-Kit'
'Zhang, Qian-Feng'
'Sung, Herman H.-Y.'
'Williams, Ian D.'
'Leung, Wa-Hung'

_publ_section_title
;
 Migratory Insertion and Reductive Coupling of Tetraarylruthenium(IV)
 Complexes
;
_journal_issue 17
_journal_name_full Organometallics
_journal_page_first 4497
_journal_paper_doi 10.1021/om500707e
_journal_volume 33
_journal_year 2014
_chemical_absolute_configuration ad
_chemical_formula_moiety 'C32 H32 Br4 Ru, 0.5(C1 H2 Cl2)'
_chemical_formula_sum 'C32.5 H33 Br4 Cl Ru'
_chemical_formula_weight 879.75
_chemical_name_systematic
;
 ? 
;
_space_group_IT_number 82
_space_group_name_Hall 'I -4'
_symmetry_cell_setting tetragonal
_symmetry_space_group_name_Hall 'I -4'
_symmetry_space_group_name_H-M 'I -4'
_atom_sites_solution_hydrogens geom
_atom_sites_solution_primary direct
_atom_sites_solution_secondary difmap
_audit_creation_date 2013-09-04
_audit_creation_method
;
  Olex2 1.2-beta
  (compiled May  9 2012 12:37:22, GUI svn.r4230)
;
_cell_angle_alpha 90.00
_cell_angle_beta 90.00
_cell_angle_gamma 90.00
_cell_formula_units_Z 2
_cell_length_a 14.8581(8)
_cell_length_b 14.8581(8)
_cell_length_c 8.4799(7)
_cell_measurement_reflns_used 2563
_cell_measurement_temperature 173.00(14)
_cell_measurement_theta_max 71.4600
_cell_measurement_theta_min 4.1870
_cell_volume 1872.0(2)
_computing_cell_refinement
;
CrysAlisPro, Agilent Technologies,
Version 1.171.36.28 (release 01-02-2013 CrysAlis171 .NET)
(compiled Feb  1 2013,16:14:44)
;
_computing_data_collection
;
CrysAlisPro, Agilent Technologies,
Version 1.171.36.28 (release 01-02-2013 CrysAlis171 .NET)
(compiled Feb  1 2013,16:14:44)
;
_computing_data_reduction
;
CrysAlisPro, Agilent Technologies,
Version 1.171.36.28 (release 01-02-2013 CrysAlis171 .NET)
(compiled Feb  1 2013,16:14:44)
;
_computing_molecular_graphics
;
O. V. Dolomanov, L. J. Bourhis, R. J. Gildea, J. A. K. Howard and H. Puschmann,
OLEX2: a complete structure solution, refinement and analysis program.
J. Appl. Cryst. (2009). 42, 339-341.
;
_computing_publication_material
;
O. V. Dolomanov, L. J. Bourhis, R. J. Gildea, J. A. K. Howard and H. Puschmann,
OLEX2: a complete structure solution, refinement and analysis program.
J. Appl. Cryst. (2009). 42, 339-341.
;
_computing_structure_refinement
;
XL, G.M. Sheldrick, Acta Cryst.
(2008). A64, 112-122
;
_computing_structure_solution
;
XS, G.M. Sheldrick, Acta Cryst.
(2008). A64, 112-122
;
_diffrn_ambient_temperature 173.00(14)
_diffrn_detector_area_resol_mean 15.9578
_diffrn_measured_fraction_theta_full 0.9557
_diffrn_measured_fraction_theta_max 0.7769
_diffrn_measurement_details
;
  1 omega   44.00   70.00   1.0000    8.0000
omega____ theta____ kappa____ phi______ frames
    -      110.0000  -50.0000 -150.0000 26

  2 omega   41.00   69.00   1.0000    3.0000
omega____ theta____ kappa____ phi______ frames
    -        0.0000 -178.0000  150.0000 28

  3 omega   12.00  119.00   1.0000    4.0000
omega____ theta____ kappa____ phi______ frames
    -       55.0000   19.0000  -90.0000 107

  4 omega -134.00  -97.00   1.0000    8.0000
omega____ theta____ kappa____ phi______ frames
    -      -64.0000 -157.0000   76.0000 37

  5 omega   39.00   71.00   1.0000    8.0000
omega____ theta____ kappa____ phi______ frames
    -      110.0000  -38.0000  120.0000 32

  6 omega   55.00   90.00   1.0000    8.0000
omega____ theta____ kappa____ phi______ frames
    -      110.0000 -111.0000 -120.0000 35

  7 omega   44.00   70.00   1.0000    8.0000
omega____ theta____ kappa____ phi______ frames
    -      110.0000  -38.0000  -60.0000 26

  8 omega   41.00   70.00   1.0000    8.0000
omega____ theta____ kappa____ phi______ frames
    -      110.0000  -38.0000  -30.0000 29

  9 omega   39.00   65.00   1.0000    8.0000
omega____ theta____ kappa____ phi______ frames
    -      110.0000  -38.0000    0.0000 26

 10 omega   38.00   63.00   1.0000    8.0000
omega____ theta____ kappa____ phi______ frames
    -      110.0000  -38.0000   30.0000 25

 11 omega   44.00   71.00   1.0000    8.0000
omega____ theta____ kappa____ phi______ frames
    -      110.0000  -25.0000   30.0000 27

 12 omega   54.00   87.00   1.0000    8.0000
omega____ theta____ kappa____ phi______ frames
    -      110.0000 -111.0000   90.0000 33

 13 omega  -72.00   26.00   1.0000    3.0000
omega____ theta____ kappa____ phi______ frames
    -        0.0000  -38.0000  -60.0000 98

 14 omega -125.00  -25.00   1.0000    4.0000
omega____ theta____ kappa____ phi______ frames
    -      -55.0000  -77.0000    0.0000 100

 15 omega -127.00  -29.00   1.0000    4.0000
omega____ theta____ kappa____ phi______ frames
    -      -55.0000  -38.0000   90.0000 98

 16 omega   73.00  126.00   1.0000    4.0000
omega____ theta____ kappa____ phi______ frames
    -       55.0000  125.0000  -30.0000 53

 17 omega  -14.00   75.00   1.0000    4.0000
omega____ theta____ kappa____ phi______ frames
    -       55.0000  -57.0000  -60.0000 89

 18 omega   76.00  126.00   1.0000    8.0000
omega____ theta____ kappa____ phi______ frames
    -      110.0000   25.0000  -60.0000 50
;
_diffrn_measurement_device 'kappa diffractometer'
_diffrn_measurement_device_type 'Xcalibur, Sapphire3, Gemini ultra'
_diffrn_measurement_method '\w scans'
_diffrn_orient_matrix_UB_11 -0.1013877000
_diffrn_orient_matrix_UB_12 0.0215625000
_diffrn_orient_matrix_UB_13 0.0135298000
_diffrn_orient_matrix_UB_21 -0.0046095000
_diffrn_orient_matrix_UB_22 0.0143982000
_diffrn_orient_matrix_UB_23 -0.1795305000
_diffrn_orient_matrix_UB_31 -0.0229922000
_diffrn_orient_matrix_UB_32 -0.1001240000
_diffrn_orient_matrix_UB_33 -0.0226863000
_diffrn_radiation_monochromator mirror
_diffrn_radiation_probe x-ray
_diffrn_radiation_type CuK\a
_diffrn_radiation_wavelength 1.5418
_diffrn_reflns_av_R_equivalents 0.0436
_diffrn_reflns_av_unetI/netI 0.0410
_diffrn_reflns_limit_h_max 15
_diffrn_reflns_limit_h_min -17
_diffrn_reflns_limit_k_max 12
_diffrn_reflns_limit_k_min -17
_diffrn_reflns_limit_l_max 8
_diffrn_reflns_limit_l_min -10
_diffrn_reflns_number 3524
_diffrn_reflns_theta_full 66.50
_diffrn_reflns_theta_max 66.84
_diffrn_reflns_theta_min 6.01
_diffrn_source 'sealed X-ray tube'
_diffrn_source_current 35
_diffrn_source_power 1.75
_diffrn_source_target Cu
_diffrn_source_voltage 50
_exptl_absorpt_coefficient_mu 9.175
_exptl_absorpt_correction_T_max 1.00000
_exptl_absorpt_correction_T_min 0.31353
_exptl_absorpt_correction_type multi-scan
_exptl_absorpt_process_details
;
CrysAlisPro, Agilent Technologies,
Version 1.171.36.28 (release 01-02-2013 CrysAlis171 .NET)
(compiled Feb  1 2013,16:14:44)
Empirical absorption correction using spherical harmonics,
 implemented in SCALE3 ABSPACK scaling algorithm.
;
_exptl_crystal_colour red
_exptl_crystal_density_diffrn 1.561
_exptl_crystal_density_method 'not measured'
_exptl_crystal_description plate
_exptl_crystal_F_000 858
_exptl_crystal_size_max 0.20
_exptl_crystal_size_mid 0.15
_exptl_crystal_size_min 0.05
_refine_diff_density_max 0.775
_refine_diff_density_min -0.628
_refine_diff_density_rms 0.072
_refine_ls_abs_structure_details 'Flack H D (1983), Acta Cryst. A39, 876-881'
_refine_ls_abs_structure_Flack -0.032(17)
_refine_ls_extinction_method none
_refine_ls_goodness_of_fit_ref 1.006
_refine_ls_hydrogen_treatment constr
_refine_ls_matrix_type full
_refine_ls_number_parameters 102
_refine_ls_number_reflns 1387
_refine_ls_number_restraints 0
_refine_ls_restrained_S_all 1.006
_refine_ls_R_factor_all 0.0337
_refine_ls_R_factor_gt 0.0330
_refine_ls_shift/su_max 0.000
_refine_ls_shift/su_mean 0.000
_refine_ls_structure_factor_coef Fsqd
_refine_ls_weighting_details 'calc w=1/[\s^2^(Fo^2^)+(0.0530P)^2^+0.4731P] where P=(Fo^2^+2Fc^2^)/3'
_refine_ls_weighting_scheme calc
_refine_ls_wR_factor_gt 0.0862
_refine_ls_wR_factor_ref 0.0873
_reflns_number_gt 1358
_reflns_number_total 1387
_reflns_threshold_expression >2sigma(I)
_cod_data_source_file om500707e_si_002.cif
_cod_data_source_block benson3cult
_cod_depositor_comments
;
The following automatic conversions were performed:

'_symmetry_cell_setting' value 'Tetragonal' changed to 'tetragonal'
according to
/usr/data/users/saulius/crontab/automatic-downloads/rss-feeds/ACS/lib/dictionaries/cif_core.dic
dictionary named 'cif_core.dic' version 2.4.2 from 2011-04-26.

Automatic conversion script
Id: cif_fix_values 2281 2013-09-26 08:29:07Z andrius 
;
_cod_original_sg_symbol_H-M I-4
_cod_original_formula_sum 'C32.50 H33 Br4 Cl Ru'
_cod_database_code 4084260
_chemical_oxdiff_formula 'C11 H10 N O'
_reflns_odcompleteness_completeness 95.57
_reflns_odcompleteness_iscentric 1
_reflns_odcompleteness_theta 68.13

loop_
_space_group_symop_id
_space_group_symop_operation_xyz
1 'x, y, z'
2 'y, -x, -z'
3 '-x, -y, z'
4 '-y, x, -z'
5 'x+1/2, y+1/2, z+1/2'
6 'y+1/2, -x+1/2, -z+1/2'
7 '-x+1/2, -y+1/2, z+1/2'
8 '-y+1/2, x+1/2, -z+1/2'

loop_
_atom_site_label
_atom_site_type_symbol
_atom_site_fract_x
_atom_site_fract_y
_atom_site_fract_z
_atom_site_U_iso_or_equiv
_atom_site_adp_type
_atom_site_occupancy
_atom_site_symmetry_multiplicity
_atom_site_calc_flag
_atom_site_refinement_flags
Ru1 Ru 0.0000 0.0000 0.0000 0.03506(18) Uani 1 4 d S
Br1 Br 0.28497(6) 0.22413(5) 0.46023(8) 0.0847(3) Uani 1 1 d .
C1 C 0.0838(3) 0.0664(3) 0.1402(5) 0.0381(10) Uani 1 1 d .
C2 C 0.0508(4) 0.1283(3) 0.2546(6) 0.0454(12) Uani 1 1 d .
C3 C 0.1149(5) 0.1729(4) 0.3455(6) 0.0535(14) Uani 1 1 d .
H3 H 0.0951 0.2160 0.4208 0.064 Uiso 1 1 calc R
C4 C 0.2046(4) 0.1574(4) 0.3310(7) 0.0544(14) Uani 1 1 d .
C5 C 0.2377(4) 0.0944(4) 0.2254(7) 0.0478(12) Uani 1 1 d .
C6 C 0.1763(4) 0.0502(4) 0.1315(6) 0.0452(12) Uani 1 1 d .
H6 H 0.1976 0.0069 0.0580 0.054 Uiso 1 1 calc R
C7 C -0.0479(4) 0.1440(5) 0.2825(8) 0.0646(17) Uani 1 1 d .
H7A H -0.0774 0.1585 0.1823 0.097 Uiso 1 1 calc R
H7B H -0.0557 0.1942 0.3562 0.097 Uiso 1 1 calc R
H7C H -0.0751 0.0895 0.3271 0.097 Uiso 1 1 calc R
C8 C 0.3388(4) 0.0763(5) 0.2034(11) 0.0718(19) Uani 1 1 d .
H8A H 0.3472 0.0283 0.1256 0.108 Uiso 1 1 calc R
H8B H 0.3651 0.0579 0.3043 0.108 Uiso 1 1 calc R
H8C H 0.3685 0.1312 0.1663 0.108 Uiso 1 1 calc R
C1S C 0.007(6) 0.470(4) 0.146(8) 0.09(2) Uiso 0.13 1 d P
Cl1 Cl 0.078(4) 0.496(4) 0.150(7) 0.163(17) Uiso 0.08 1 d P
Cl2 Cl 0.009(4) 0.394(4) 0.219(8) 0.161(17) Uiso 0.08 1 d P
Cl3 Cl -0.084(3) 0.435(3) 0.247(5) 0.123(11) Uiso 0.08 1 d P

loop_
_atom_site_aniso_label
_atom_site_aniso_U_11
_atom_site_aniso_U_22
_atom_site_aniso_U_33
_atom_site_aniso_U_23
_atom_site_aniso_U_13
_atom_site_aniso_U_12
Ru1 0.0392(2) 0.0392(2) 0.0267(3) 0.000 0.000 0.000
Br1 0.1083(6) 0.0761(5) 0.0698(5) -0.0083(4) -0.0263(4) -0.0407(4)
C1 0.046(3) 0.039(2) 0.029(2) 0.004(2) -0.007(2) -0.002(2)
C2 0.066(3) 0.040(3) 0.030(2) -0.002(2) 0.007(2) -0.005(2)
C3 0.086(4) 0.041(3) 0.033(3) -0.005(2) -0.001(3) -0.011(3)
C4 0.071(4) 0.048(3) 0.045(3) 0.007(3) -0.018(3) -0.021(3)
C5 0.049(3) 0.049(3) 0.046(3) 0.010(3) -0.009(3) -0.010(2)
C6 0.054(3) 0.044(3) 0.037(2) 0.002(2) -0.002(3) 0.003(2)
C7 0.067(4) 0.075(4) 0.052(3) -0.025(3) 0.013(3) 0.004(3)
C8 0.053(3) 0.073(4) 0.090(5) 0.008(4) -0.019(4) -0.006(3)

loop_
_atom_type_symbol
_atom_type_description
_atom_type_scat_dispersion_real
_atom_type_scat_dispersion_imag
_atom_type_scat_source
C C 0.0181 0.0091 'International Tables Vol C Tables 4.2.6.8 and 6.1.1.4'
H H 0.0000 0.0000 'International Tables Vol C Tables 4.2.6.8 and 6.1.1.4'
Br Br -0.6763 1.2805 'International Tables Vol C Tables 4.2.6.8 and 6.1.1.4'
Cl Cl 0.3639 0.7018 'International Tables Vol C Tables 4.2.6.8 and 6.1.1.4'
Ru Ru 0.0552 3.2960 'International Tables Vol C Tables 4.2.6.8 and 6.1.1.4'

loop_
_geom_angle_atom_site_label_1
_geom_angle_atom_site_label_2
_geom_angle_atom_site_label_3
_geom_angle
_geom_angle_site_symmetry_1
_geom_angle_site_symmetry_3
C1 Ru1 C1 111.06(14) . 4
C1 Ru1 C1 106.3(3) 2 4
C1 Ru1 C1 111.06(14) 3 4
C1 Ru1 C1 111.06(14) . 2
C1 Ru1 C1 106.3(3) . 3
C1 Ru1 C1 111.06(14) 2 3
C2 C1 Ru1 120.9(4) . .
C6 C1 Ru1 120.0(4) . .
C6 C1 C2 119.1(5) . .
C1 C2 C7 122.9(5) . .
C3 C2 C1 116.7(5) . .
C3 C2 C7 120.4(5) . .
C4 C3 C2 122.6(5) . .
C3 C4 Br1 118.4(5) . .
C3 C4 C5 121.5(5) . .
C5 C4 Br1 120.1(5) . .
C4 C5 C8 123.0(5) . .
C6 C5 C4 117.4(5) . .
C6 C5 C8 119.6(6) . .
C5 C6 C1 122.6(5) . .
C1S C1S C1S 76(2) 3_565 8
C1S C1S C1S 28(4) 8 6_455
C1S C1S C1S 76(2) 3_565 6_455
C1S C1S Cl1 55(8) 3_565 3_565
C1S C1S Cl1 111(3) 3_565 6_455
C1S C1S Cl1 83(10) 3_565 .
C1S C1S Cl2 39(3) 8 8
C1S C1S Cl2 67(4) 6_455 8
C1S C1S Cl2 71(8) 3_565 6_455
C1S C1S Cl2 149(6) 3_565 .
C1S C1S Cl2 38(2) 6_455 6_455
C1S C1S Cl2 83(9) 3_565 8
C1S C1S Cl2 65(4) 8 6_455
C1S C1S Cl3 56(8) 3_565 3_565
C1S C1S Cl3 131(8) 3_565 8
C1S C1S Cl3 97(10) 3_565 .
C1S C1S Cl3 45(2) 8 3_565
C1S C1S Cl3 69(3) 6_455 3_565
Cl1 C1S C1S 72(5) . 8
Cl1 C1S C1S 100(6) . 6_455
Cl1 C1S C1S 92(5) 3_565 8
Cl1 C1S C1S 42(3) 6_455 8
Cl1 C1S C1S 35(3) 6_455 6_455
Cl1 C1S C1S 69(4) 3_565 6_455
Cl1 C1S Cl1 100(5) . 6_455
Cl1 C1S Cl1 92(5) 3_565 6_455
Cl1 C1S Cl1 138(6) . 3_565
Cl1 C1S Cl2 34(4) 3_565 6_455
Cl1 C1S Cl2 69(3) 6_455 8
Cl1 C1S Cl2 134(6) . 6_455
Cl1 C1S Cl2 58(3) 6_455 6_455
Cl1 C1S Cl2 34(4) . 8
Cl1 C1S Cl2 125(5) 3_565 8
Cl1 C1S Cl2 105(7) . .
Cl1 C1S Cl3 50(4) 3_565 .
Cl1 C1S Cl3 147(7) . .
Cl1 C1S Cl3 136(7) 3_565 8
Cl1 C1S Cl3 67(5) . 8
Cl1 C1S Cl3 38(4) . 3_565
Cl1 C1S Cl3 105(4) 3_565 3_565
Cl1 C1S Cl3 86(4) 6_455 3_565
Cl2 C1S C1S 74(6) . 6_455
Cl2 C1S C1S 78(6) . 8
Cl2 C1S Cl1 39(4) . 6_455
Cl2 C1S Cl1 110(8) . 3_565
Cl2 C1S Cl2 104(4) 8 6_455
Cl2 C1S Cl2 83(4) . 6_455
Cl2 C1S Cl2 88(4) . 8
Cl2 C1S Cl3 39(3) . 8
Cl2 C1S Cl3 60(4) . .
Cl2 C1S Cl3 27(2) 8 3_565
Cl2 C1S Cl3 113(5) . 3_565
Cl3 C1S C1S 49(3) . 6_455
Cl3 C1S C1S 72(5) 8 6_455
Cl3 C1S C1S 76(4) . 8
Cl3 C1S C1S 58(4) 8 8
Cl3 C1S Cl1 49(3) . 6_455
Cl3 C1S Cl1 44(3) 8 6_455
Cl3 C1S Cl2 97(3) 3_565 6_455
Cl3 C1S Cl2 27(2) . 6_455
Cl3 C1S Cl2 50(3) 8 8
Cl3 C1S Cl2 113(4) . 8
Cl3 C1S Cl2 102(5) 8 6_455
Cl3 C1S Cl3 89(4) 8 .
Cl3 C1S Cl3 117(4) . 3_565
Cl3 C1S Cl3 78(3) 8 3_565
C1S Cl1 C1S 42(6) . 3_565
C1S Cl1 C1S 73(6) . 8
C1S Cl1 C1S 69(5) 3_565 8
C1S Cl1 Cl1 73(3) 3_565 6_455
C1S Cl1 Cl1 19(3) 3_565 3_565
C1S Cl1 Cl1 67(3) 8 3_565
C1S Cl1 Cl1 35(3) 8 6_455
C1S Cl1 Cl1 28(3) 8 8
C1S Cl1 Cl1 76(4) . 8
C1S Cl1 Cl1 23(3) . 3_565
C1S Cl1 Cl1 53(3) 3_565 8
C1S Cl1 Cl1 52(4) . 6_455
C1S Cl1 Cl2 79(5) 3_565 .
C1S Cl1 Cl2 57(3) 8 3_565
C1S Cl1 Cl2 34(4) 3_565 3_565
C1S Cl1 Cl2 73(5) . 3_565
C1S Cl1 Cl2 65(4) 8 .
C1S Cl1 Cl2 40(4) . .
C1S Cl1 Cl2 114(7) . 8
C1S Cl1 Cl3 110(6) . 3_565
C1S Cl1 Cl3 68(5) . 8
C1S Cl1 Cl3 101(5) 3_565 8
Cl1 Cl1 Cl1 60.4(15) 3_565 8
Cl1 Cl1 Cl1 60.4(15) 3_565 6_455
Cl1 Cl1 Cl1 59(3) 8 6_455
Cl2 Cl1 C1S 43(4) 8 8
Cl2 Cl1 C1S 106(6) 8 3_565
Cl2 Cl1 Cl1 54(5) 8 8
Cl2 Cl1 Cl1 50(3) 3_565 3_565
Cl2 Cl1 Cl1 66(5) 8 6_455
Cl2 Cl1 Cl1 30.4(18) 3_565 8
Cl2 Cl1 Cl1 87(3) . 8
Cl2 Cl1 Cl1 30(2) . 6_455
Cl2 Cl1 Cl1 81(3) 3_565 6_455
Cl2 Cl1 Cl1 60(3) . 3_565
Cl2 Cl1 Cl1 109(4) 8 3_565
Cl2 Cl1 Cl2 101(4) . 3_565
Cl2 Cl1 Cl2 92(5) 8 .
Cl2 Cl1 Cl2 80(4) 8 3_565
Cl2 Cl1 Cl3 44(4) 8 3_565
Cl2 Cl1 Cl3 68(4) 8 8
Cl3 Cl1 C1S 78(5) 3_565 3_565
Cl3 Cl1 C1S 59(4) 8 8
Cl3 Cl1 C1S 52(3) 3_565 8
Cl3 Cl1 Cl1 31(3) 8 6_455
Cl3 Cl1 Cl1 86(4) 8 8
Cl3 Cl1 Cl1 35(3) 3_565 8
Cl3 Cl1 Cl1 91(4) 3_565 3_565
Cl3 Cl1 Cl1 85(3) 8 3_565
Cl3 Cl1 Cl1 87(4) 3_565 6_455
Cl3 Cl1 Cl2 29(2) 8 .
Cl3 Cl1 Cl2 118(5) 3_565 .
Cl3 Cl1 Cl2 44(3) 3_565 3_565
Cl3 Cl1 Cl2 112(4) 8 3_565
Cl3 Cl1 Cl3 106(4) 3_565 8
C1S Cl2 C1S 55(4) 6_455 3_565
C1S Cl2 C1S 54(3) 8 3_565
C1S Cl2 C1S 67(5) . 6_455
C1S Cl2 C1S 26(4) 6_455 8
C1S Cl2 C1S 13(3) . 3_565
C1S Cl2 C1S 64(5) . 8
C1S Cl2 Cl1 68(3) 8 3_565
C1S Cl2 Cl1 31(3) 3_565 3_565
C1S Cl2 Cl1 35(4) . .
C1S Cl2 Cl1 54(3) 6_455 3_565
C1S Cl2 Cl1 36(5) . 3_565
C1S Cl2 Cl2 55(3) 3_565 8
C1S Cl2 Cl2 58(3) 8 6_455
C1S Cl2 Cl2 63(4) . 6_455
C1S Cl2 Cl2 34(2) 6_455 6_455
C1S Cl2 Cl2 34(2) 8 8
C1S Cl2 Cl2 52(2) 3_565 6_455
C1S Cl2 Cl2 58(4) . 8
C1S Cl2 Cl2 59(3) 6_455 8
C1S Cl2 Cl3 73(5) . .
Cl1 Cl2 C1S 86(5) 6_455 3_565
Cl1 Cl2 C1S 39(3) . 3_565
Cl1 Cl2 C1S 40(4) 6_455 8
Cl1 Cl2 C1S 98(5) 6_455 .
Cl1 Cl2 C1S 75(3) . 6_455
Cl1 Cl2 C1S 32(4) 6_455 6_455
Cl1 Cl2 C1S 56(3) . 8
Cl1 Cl2 Cl1 69(3) . 3_565
Cl1 Cl2 Cl1 96(6) 6_455 .
Cl1 Cl2 Cl1 84(5) 6_455 3_565
Cl1 Cl2 Cl2 32(2) . 8
Cl1 Cl2 Cl2 31.1(19) 3_565 6_455
Cl1 Cl2 Cl2 68(4) 6_455 8
Cl1 Cl2 Cl2 57(4) 6_455 6_455
Cl1 Cl2 Cl2 89(3) . 6_455
Cl1 Cl2 Cl2 83(2) 3_565 8
Cl1 Cl2 Cl3 65(4) 6_455 .
Cl2 Cl2 Cl2 86.9(14) 8 6_455
Cl3 Cl2 C1S 83(6) 8 .
Cl3 Cl2 C1S 65(3) . 3_565
Cl3 Cl2 C1S 74(3) . 8
Cl3 Cl2 C1S 54(5) 8 8
Cl3 Cl2 C1S 49(3) . 6_455
Cl3 Cl2 C1S 82(5) 8 3_565
Cl3 Cl2 C1S 80(5) 8 6_455
Cl3 Cl2 Cl1 75(6) 8 6_455
Cl3 Cl2 Cl1 103(4) . .
Cl3 Cl2 Cl1 49(4) 8 .
Cl3 Cl2 Cl1 37(2) . 3_565
Cl3 Cl2 Cl1 111(6) 8 3_565
Cl3 Cl2 Cl2 28(5) 8 8
Cl3 Cl2 Cl2 104(3) . 8
Cl3 Cl2 Cl2 112(5) 8 6_455
Cl3 Cl2 Cl2 17(3) . 6_455
Cl3 Cl2 Cl3 128(7) 8 .
C1S Cl3 C1S 56(4) . 8
C1S Cl3 C1S 72(5) 6_455 .
C1S Cl3 C1S 27(4) . 3_565
C1S Cl3 C1S 18(4) 6_455 8
C1S Cl3 C1S 63(5) 6_455 3_565
C1S Cl3 C1S 53(3) 3_565 8
C1S Cl3 Cl2 81(4) 6_455 .
C1S Cl3 Cl3 67(2) . 6_455
C1S Cl3 Cl3 54(2) 8 6_455
C1S Cl3 Cl3 41(2) 3_565 6_455
C1S Cl3 Cl3 42(3) . 8
C1S Cl3 Cl3 62(2) 3_565 8
C1S Cl3 Cl3 45(2) 8 8
C1S Cl3 Cl3 49(3) 6_455 6_455
C1S Cl3 Cl3 62(3) 6_455 8
Cl1 Cl3 C1S 80(3) 3_565 8
Cl1 Cl3 C1S 37(3) 6_455 8
Cl1 Cl3 C1S 83(3) 6_455 3_565
Cl1 Cl3 C1S 52(3) 3_565 .
Cl1 Cl3 C1S 84(4) 3_565 6_455
Cl1 Cl3 C1S 45(4) 6_455 6_455
Cl1 Cl3 C1S 72(4) 6_455 .
Cl1 Cl3 C1S 32(3) 3_565 3_565
Cl1 Cl3 Cl1 115(5) 3_565 6_455
Cl1 Cl3 Cl2 99(4) 3_565 .
Cl1 Cl3 Cl2 47(3) 6_455 .
Cl1 Cl3 Cl3 91(3) 6_455 6_455
Cl1 Cl3 Cl3 40(3) 3_565 6_455
Cl1 Cl3 Cl3 93(3) 3_565 8
Cl1 Cl3 Cl3 35(3) 6_455 8
Cl2 Cl3 C1S 73(5) 6_455 3_565
Cl2 Cl3 C1S 47(3) . .
Cl2 Cl3 C1S 99(6) 6_455 .
Cl2 Cl3 C1S 59(5) 6_455 6_455
Cl2 Cl3 C1S 72(4) . 3_565
Cl2 Cl3 C1S 73(5) 6_455 8
Cl2 Cl3 C1S 64(3) . 8
Cl2 Cl3 Cl1 102(5) 6_455 6_455
Cl2 Cl3 Cl1 61(5) 6_455 3_565
Cl2 Cl3 Cl2 135(7) 6_455 .
Cl2 Cl3 Cl3 116(5) 6_455 8
Cl2 Cl3 Cl3 106(3) . 6_455
Cl2 Cl3 Cl3 19(3) . 8
Cl2 Cl3 Cl3 32(5) 6_455 6_455
Cl3 Cl3 Cl3 89.97(11) 6_455 8

loop_
_geom_bond_atom_site_label_1
_geom_bond_atom_site_label_2
_geom_bond_distance
_geom_bond_site_symmetry_2
Ru1 C1 1.984(5) 4
Ru1 C1 1.984(5) 3
Ru1 C1 1.984(5) 2
Ru1 C1 1.984(5) .
Br1 C4 1.901(5) .
C1 C2 1.423(7) .
C1 C6 1.397(7) .
C2 C3 1.394(8) .
C2 C7 1.504(8) .
C3 C4 1.358(9) .
C4 C5 1.385(9) .
C5 C6 1.379(7) .
C5 C8 1.537(9) .
C1S C1S 1.89(12) 8
C1S C1S 1.89(12) 6_455
C1S C1S 0.91(12) 3_565
C1S Cl1 1.88(8) 6_455
C1S Cl1 1.37(9) 3_565
C1S Cl1 1.13(9) .
C1S Cl2 1.96(10) 8
C1S Cl2 2.06(10) 6_455
C1S Cl2 1.29(8) .
C1S Cl3 1.69(9) .
C1S Cl3 2.02(8) 3_565
C1S Cl3 1.50(8) 8
Cl1 C1S 1.37(9) 3_565
Cl1 C1S 1.88(8) 8
Cl1 Cl1 2.34(11) 3_565
Cl1 Cl1 2.37(10) 6_455
Cl1 Cl1 2.37(10) 8
Cl1 Cl2 2.17(8) 3_565
Cl1 Cl2 1.20(7) 8
Cl1 Cl2 1.92(8) .
Cl1 Cl3 1.49(6) 8
Cl1 Cl3 1.32(7) 3_565
Cl2 C1S 2.06(10) 8
Cl2 C1S 2.13(9) 3_565
Cl2 C1S 1.96(10) 6_455
Cl2 Cl1 2.17(8) 3_565
Cl2 Cl1 1.20(7) 6_455
Cl2 Cl2 2.30(8) 6_455
Cl2 Cl2 2.30(8) 8
Cl2 Cl3 1.53(5) .
Cl2 Cl3 0.94(6) 8
Cl3 C1S 1.50(8) 6_455
Cl3 C1S 2.02(8) 3_565
Cl3 C1S 2.20(7) 8
Cl3 Cl1 1.49(6) 6_455
Cl3 Cl1 1.32(7) 3_565
Cl3 Cl2 0.94(6) 6_455
Cl3 Cl3 2.24(5) 6_455
Cl3 Cl3 2.24(5) 8
